data_4517791
loop_
_publ_author_name
'Febriansyah, Benny'
'Koh, Teck Ming'
'Rana, Prem Jyoti Singh'
'Hooper, Thomas J. N.'
'Ang, Zhi Zhong'
'Li, Yongxin'
'Bruno, Annalisa'
'Gr\"atzel, Michael'
'England, Jason'
'Mhaisalkar, Subodh G.'
'Mathews, Nripan'

_publ_section_title
;
 Hybrid 2D [Pb(CH3NH2)I2]n Coordination Polymer Precursor for Scalable
 Perovskite Deposition
;
_journal_name_full 'ACS Energy Letters'
_journal_page_first 2305
_journal_page_last 2312
_journal_paper_doi 10.1021/acsenergylett.0c00781
_journal_year 2020
_chemical_formula_sum 'C H5 I2 N Pb'
_chemical_formula_weight 492.05
_space_group_crystal_system orthorhombic
_space_group_IT_number 64
_space_group_name_Hall '-C 2ac 2'
_space_group_name_H-M_alt 'C m c e'
_atom_sites_solution_hydrogens geom
_atom_sites_solution_primary dual
_cell_angle_alpha 90
_cell_angle_beta 90
_cell_angle_gamma 90
_cell_formula_units_Z 8
_cell_length_a 8.7746(5)
_cell_length_b 19.2817(12)
_cell_length_c 8.4744(5)
_cell_measurement_reflns_used 4350
_cell_measurement_temperature 100.(2)
_cell_measurement_theta_max 42.2811
_cell_measurement_theta_min 3.2006
_cell_volume 1433.78(15)
_computing_cell_refinement 'SAINT V8.38A (Bruker AXS Inc., 2017)'
_computing_data_collection 'APEX3 (Bruker AXS Inc., 2018)'
_computing_data_reduction 'SAINT V8.38A (Bruker AXS Inc., 2017)'
_computing_molecular_graphics 'XP (Bruker AXS Inc., 2018)'
_computing_publication_material 'APEX3 (Bruker AXS Inc., 2018)'
_computing_structure_refinement 'SHELXL-2017/1 (Sheldrick, 2017)'
_computing_structure_solution 'XT, VERSION 2014/5'
_diffrn_ambient_temperature 100.(2)
_diffrn_detector_area_resol_mean 7.4074
_diffrn_measured_fraction_theta_full 0.999
_diffrn_measured_fraction_theta_max 0.999
_diffrn_measurement_device_type 'Photon II CPADs detector'
_diffrn_measurement_method 'phi and omega scans'
_diffrn_radiation_monochromator 'Multilayer Mirror'
_diffrn_radiation_type MoK\a
_diffrn_radiation_wavelength 0.71073
_diffrn_reflns_av_R_equivalents 0.0455
_diffrn_reflns_av_unetI/netI 0.0330
_diffrn_reflns_limit_h_max 12
_diffrn_reflns_limit_h_min -10
_diffrn_reflns_limit_k_max 27
_diffrn_reflns_limit_k_min -23
_diffrn_reflns_limit_l_max 12
_diffrn_reflns_limit_l_min -11
_diffrn_reflns_number 5870
_diffrn_reflns_theta_full 31.00
_diffrn_reflns_theta_max 31.00
_diffrn_reflns_theta_min 3.20
_diffrn_source 'Incoatec microfocus source'
_diffrn_source_type 'Bruker D8 Quest'
_exptl_absorpt_coefficient_mu 32.024
_exptl_absorpt_correction_T_max 0.11
_exptl_absorpt_correction_T_min 0.04
_exptl_absorpt_correction_type multi-scan
_exptl_absorpt_process_details
;
SADABS-2016/2 - Bruker AXS area detector scaling and absorption correction
;
_exptl_crystal_colour orange
_exptl_crystal_density_diffrn 4.559
_exptl_crystal_density_method 'not measured'
_exptl_crystal_description block
_exptl_crystal_F_000 1648
_exptl_crystal_size_max 0.220
_exptl_crystal_size_mid 0.200
_exptl_crystal_size_min 0.120
_refine_diff_density_max 1.818
_refine_diff_density_min -1.671
_refine_ls_extinction_coef 0.00070(4)
_refine_ls_extinction_method 'SHELXL-2017/1 (Sheldrick 2017)'
_refine_ls_goodness_of_fit_ref 1.095
_refine_ls_hydrogen_treatment constr
_refine_ls_matrix_type full
_refine_ls_number_parameters 30
_refine_ls_number_reflns 1217
_refine_ls_number_restraints 0
_refine_ls_restrained_S_all 1.095
_refine_ls_R_factor_all 0.0290
_refine_ls_R_factor_gt 0.0249
_refine_ls_shift/su_max 0.001
_refine_ls_shift/su_mean 0.000
_refine_ls_structure_factor_coef Fsqd
_refine_ls_weighting_details 'w=1/[\s^2^(Fo^2^)+(0.0209P)^2^] where P=(Fo^2^+2Fc^2^)/3'
_refine_ls_weighting_scheme calc
_refine_ls_wR_factor_gt 0.0506
_refine_ls_wR_factor_ref 0.0523
_reflns_number_gt 1099
_reflns_number_total 1217
_reflns_threshold_expression 'I > 2\s(I)'
_cod_data_source_file nz0c00781_si_006.cif
_cod_data_source_block je499m
_cod_depositor_comments
;
The following automatic conversions were performed:

data item '_exptl_absorpt_correction_type' value 'Multi-Scan' was
changed to 'multi-scan' in accordance with the
/home/data/users/saulius/crontab/automatic-downloads/rss-feeds/ACS/lib/dictionaries/cif_core.dic
dictionary named 'cif_core.dic' version 2.4.2 last updated on
2011-04-26.

Automatic conversion script
Id: cif_fix_values 7556 2019-12-06 15:28:31Z antanas 

 Adding full bibliography for 4517790--4517791.cif.
;
_cod_original_sg_symbol_H-M 'C m c a'
_cod_database_code 4517791

loop_
_space_group_symop_operation_xyz
'x, y, z'
'-x, -y+1/2, z+1/2'
'-x, y+1/2, -z+1/2'
'x, -y, -z'
'x+1/2, y+1/2, z'
'-x+1/2, -y+1, z+1/2'
'-x+1/2, y+1, -z+1/2'
'x+1/2, -y+1/2, -z'
'-x, -y, -z'
'x, y-1/2, -z-1/2'
'x, -y-1/2, z-1/2'
'-x, y, z'
'-x+1/2, -y+1/2, -z'
'x+1/2, y, -z-1/2'
'x+1/2, -y, z-1/2'
'-x+1/2, y+1/2, z'

loop_
_atom_site_type_symbol
_atom_site_label
_atom_site_fract_x
_atom_site_fract_y
_atom_site_fract_z
_atom_site_U_iso_or_equiv
_atom_site_adp_type
_atom_site_calc_flag
_atom_site_refinement_flags_adp
_atom_site_refinement_flags_occupancy
_atom_site_refinement_flags_posn
_atom_site_occupancy
_atom_site_disorder_assembly
_atom_site_disorder_group
C C1 0.5 0.6277(5) 0.7289(10) 0.0231(18) Uani d T P S 1 . .
H H1A 0.5 0.665166 0.807148 0.035 Uiso calc U P R 1 . .
H H1B 0.408809 0.599057 0.742957 0.035 Uiso calc U P R 0.5 . .
H H1C 0.591191 0.599057 0.742957 0.035 Uiso calc U P R 0.5 . .
I I1 0.75 0.70254(3) 0.25 0.01449(12) Uani d T P S 1 . .
I I2 0.23884(5) 0.5 0.5 0.01157(11) Uani d T P S 1 . .
N N1 0.5 0.6579(4) 0.5682(8) 0.0183(14) Uani d T P S 1 . .
H H1D 0.583112 0.685988 0.562261 0.022 Uiso calc U P R 0.5 . .
H H1E 0.416888 0.685988 0.56226 0.022 Uiso calc U P R 0.5 . .
Pb Pb1 0.5 0.58753(2) 0.32861(3) 0.01105(9) Uani d T P S 1 . .

loop_
_atom_site_aniso_label
_atom_site_aniso_U_11
_atom_site_aniso_U_22
_atom_site_aniso_U_33
_atom_site_aniso_U_12
_atom_site_aniso_U_13
_atom_site_aniso_U_23
C1 0.041(5) 0.013(4) 0.016(4) 0 0 -0.001(3)
I1 0.0137(2) 0.0101(2) 0.0196(2) 0 0.00539(18) 0
I2 0.0110(2) 0.0134(2) 0.0104(2) 0 0 0.00072(16)
N1 0.027(4) 0.013(3) 0.014(3) 0 0 0.000(2)
Pb1 0.01237(14) 0.01070(14) 0.01008(13) 0 0 0.00047(10)

loop_
_atom_type_symbol
_atom_type_description
_atom_type_scat_dispersion_real
_atom_type_scat_dispersion_imag
_atom_type_scat_source
C C 0.0033 0.0016 'International Tables Vol C Tables 4.2.6.8 and 6.1.1.4'
H H 0.0000 0.0000 'International Tables Vol C Tables 4.2.6.8 and 6.1.1.4'
I I -0.4742 1.8119 'International Tables Vol C Tables 4.2.6.8 and 6.1.1.4'
N N 0.0061 0.0033 'International Tables Vol C Tables 4.2.6.8 and 6.1.1.4'
Pb Pb -3.3944 10.1111 'International Tables Vol C Tables 4.2.6.8 and 6.1.1.4'

loop_
_geom_angle_atom_site_label_1
_geom_angle_atom_site_label_2
_geom_angle_atom_site_label_3
_geom_angle_site_symmetry_1
_geom_angle_site_symmetry_3
_geom_angle
_geom_angle_publ_flag
N1 C1 H1A . . 109.5 ?
N1 C1 H1B . . 109.5 ?
H1A C1 H1B . . 109.5 ?
N1 C1 H1C . . 109.5 ?
H1A C1 H1C . . 109.5 ?
H1B C1 H1C . . 109.5 ?
Pb1 I1 Pb1 14_556 . 91.904(16) ?
Pb1 I2 Pb1 . 9_666 88.353(14) ?
C1 N1 Pb1 . . 123.1(5) ?
C1 N1 H1D . . 106.5 ?
Pb1 N1 H1D . . 106.5 ?
C1 N1 H1E . . 106.5 ?
Pb1 N1 H1E . . 106.5 ?
H1D N1 H1E . . 106.5 ?
N1 Pb1 I1 . . 77.73(12) ?
N1 Pb1 I1 . 14_456 77.73(12) ?
I1 Pb1 I1 . 14_456 86.903(14) ?
N1 Pb1 I2 . 9_666 85.15(12) ?
I1 Pb1 I2 . 9_666 88.220(9) ?
I1 Pb1 I2 14_456 9_666 162.828(11) ?
N1 Pb1 I2 . . 85.15(12) ?
I1 Pb1 I2 . . 162.828(11) ?
I1 Pb1 I2 14_456 . 88.220(9) ?
I2 Pb1 I2 9_666 . 91.647(14) ?

loop_
_geom_bond_atom_site_label_1
_geom_bond_atom_site_label_2
_geom_bond_site_symmetry_2
_geom_bond_distance
_geom_bond_publ_flag
C1 N1 . 1.481(11) ?
C1 H1A . 0.98 ?
C1 H1B . 0.98 ?
C1 H1C . 0.98 ?
I1 Pb1 14_556 3.1896(4) ?
I1 Pb1 . 3.1897(4) ?
I2 Pb1 . 3.1952(4) ?
I2 Pb1 9_666 3.1952(4) ?
N1 Pb1 . 2.442(7) ?
N1 H1D . 0.91 ?
N1 H1E . 0.91 ?
